data_4072664
loop_
_publ_author_name
'Gross, Christopher L.'
'Girolami, Gregory S.'

_publ_section_title
;
 Synthesis and Characterization of Osmium Polyhydrides. X-ray Crystal
 Structures of (C5Me5)OsH5and (C5Me5)2Os2H4
;
_journal_issue 1
_journal_name_full Organometallics
_journal_page_first 160
_journal_paper_doi 10.1021/om060920b
_journal_volume 26
_journal_year 2007
_chemical_formula_moiety 'C20 H34 Os2'
_chemical_formula_sum 'C20 H34 Os2'
_chemical_formula_weight 654.87
_chemical_name_systematic
; 
 ? 
;
_space_group_IT_number 13
_symmetry_cell_setting monoclinic
_symmetry_space_group_name_Hall '-P 2yc'
_symmetry_space_group_name_H-M 'P 1 2/c 1'
_atom_sites_solution_hydrogens geom
_atom_sites_solution_primary direct
_atom_sites_solution_secondary difmap
_audit_creation_method SHELXL-97
_cell_angle_alpha 90.00
_cell_angle_beta 108.72(3)
_cell_angle_gamma 90.00
_cell_formula_units_Z 2
_cell_length_a 10.098(2)
_cell_length_b 8.529(2)
_cell_length_c 12.334(2)
_cell_measurement_temperature 198(2)
_cell_volume 1006.1(4)
_computing_structure_refinement 'SHELXL-97 (Sheldrick, 1997)'
_computing_structure_solution 'SHELXS-97 (Sheldrick, 1990)'
_diffrn_ambient_temperature 198(2)
_diffrn_measured_fraction_theta_full 0.959
_diffrn_measured_fraction_theta_max 0.959
_diffrn_radiation_monochromator graphite
_diffrn_radiation_source 'fine-focus sealed tube'
_diffrn_radiation_type MoK\a
_diffrn_radiation_wavelength 0.71073
_diffrn_reflns_av_R_equivalents 0.0534
_diffrn_reflns_av_sigmaI/netI 0.0387
_diffrn_reflns_limit_h_max 13
_diffrn_reflns_limit_h_min -13
_diffrn_reflns_limit_k_max 9
_diffrn_reflns_limit_k_min -11
_diffrn_reflns_limit_l_max 16
_diffrn_reflns_limit_l_min -10
_diffrn_reflns_number 6455
_diffrn_reflns_theta_full 28.36
_diffrn_reflns_theta_max 28.36
_diffrn_reflns_theta_min 2.13
_diffrn_standards_decay_% 0
_diffrn_standards_interval_count none
_diffrn_standards_interval_time none
_diffrn_standards_number none
_exptl_absorpt_coefficient_mu 12.614
_exptl_absorpt_correction_T_max 0.7865
_exptl_absorpt_correction_T_min 0.1380
_exptl_absorpt_correction_type integration
_exptl_crystal_density_diffrn 2.162
_exptl_crystal_density_method 'not measured'
_exptl_crystal_F_000 612
_exptl_crystal_size_max 0.26
_exptl_crystal_size_mid 0.20
_exptl_crystal_size_min 0.02
_refine_diff_density_max 1.567
_refine_diff_density_min -1.564
_refine_diff_density_rms 0.172
_refine_ls_extinction_coef 0.0022(2)
_refine_ls_extinction_expression Fc^*^=kFc[1+0.001xFc^2^\l^3^/sin(2\q)]^-1/4^
_refine_ls_extinction_method SHELXL
_refine_ls_goodness_of_fit_ref 1.077
_refine_ls_hydrogen_treatment mixed
_refine_ls_matrix_type full
_refine_ls_number_parameters 111
_refine_ls_number_reflns 2426
_refine_ls_number_restraints 4
_refine_ls_restrained_S_all 1.076
_refine_ls_R_factor_all 0.0297
_refine_ls_R_factor_gt 0.0246
_refine_ls_shift/su_max 0.005
_refine_ls_shift/su_mean 0.000
_refine_ls_structure_factor_coef Fsqd
_refine_ls_weighting_details 'calc w=1/[\s^2^(Fo^2^)+(0.0250P)^2^+1.8200P] where P=(Fo^2^+2Fc^2^)/3'
_refine_ls_weighting_scheme calc
_refine_ls_wR_factor_gt 0.0599
_refine_ls_wR_factor_ref 0.0631
_reflns_number_gt 2159
_reflns_number_total 2426
_reflns_threshold_expression >2sigma(I)
_cod_data_source_file om060920bsi20061031_085421.cif
_cod_data_source_block osabs24
_cod_depositor_comments
;
The following automatic conversions were performed:

'_symmetry_cell_setting' value 'Monoclinic' changed to 'monoclinic'
according to /home/saulius/struct/CIF-dictionaries/cif_core.dic
dictionary named 'cif_core.dic' version 2.4.1 from
2010-06-29.

'_exptl_absorpt_correction_type' value 'Integration'
changed to 'integration' according to
/home/saulius/struct/CIF-dictionaries/cif_core.dic dictionary named
'cif_core.dic' version 2.4.1 from 2010-06-29.

Automatic conversion script
Id: cif_fix_values 1715 2011-07-08 13:25:40Z adriana 
;
_cod_original_cell_volume 1006.1(3)
_cod_original_sg_symbol_H-M 'P 2/c'
_cod_database_code 4072664

loop_
_symmetry_equiv_pos_as_xyz
'x, y, z'
'-x, y, -z+1/2'
'-x, -y, -z'
'x, -y, z-1/2'

loop_
_atom_site_label
_atom_site_type_symbol
_atom_site_fract_x
_atom_site_fract_y
_atom_site_fract_z
_atom_site_U_iso_or_equiv
_atom_site_adp_type
_atom_site_occupancy
_atom_site_symmetry_multiplicity
_atom_site_calc_flag
_atom_site_refinement_flags
Os Os 0.109370(15) 0.238099(19) 0.226517(13) 0.01916(9) Uani 1 1 d D
C1 C 0.3121(4) 0.1252(6) 0.2591(4) 0.0252(9) Uani 1 1 d .
C2 C 0.2350(4) 0.1152(5) 0.1386(4) 0.0234(9) Uani 1 1 d .
C3 C 0.2100(5) 0.2706(5) 0.0941(4) 0.0260(9) Uani 1 1 d .
C4 C 0.2704(5) 0.3755(6) 0.1863(4) 0.0312(10) Uani 1 1 d .
C5 C 0.3335(4) 0.2867(6) 0.2874(4) 0.0283(10) Uani 1 1 d .
C6 C 0.3683(5) -0.0112(7) 0.3355(4) 0.0396(12) Uani 1 1 d .
H6A H 0.4626 -0.0358 0.3344 0.048 Uiso 1 1 calc R
H6B H 0.3073 -0.1021 0.3085 0.048 Uiso 1 1 calc R
H6C H 0.3718 0.0147 0.4138 0.048 Uiso 1 1 calc R
C7 C 0.1969(5) -0.0343(6) 0.0720(4) 0.0340(11) Uani 1 1 d .
H7A H 0.2808 -0.0802 0.0613 0.041 Uiso 1 1 calc R
H7B H 0.1279 -0.0123 -0.0029 0.041 Uiso 1 1 calc R
H7C H 0.1572 -0.1081 0.1140 0.041 Uiso 1 1 calc R
C8 C 0.1417(5) 0.3147(8) -0.0289(4) 0.0419(13) Uani 1 1 d .
H8A H 0.2120 0.3167 -0.0682 0.050 Uiso 1 1 calc R
H8B H 0.0991 0.4188 -0.0332 0.050 Uiso 1 1 calc R
H8C H 0.0692 0.2376 -0.0658 0.050 Uiso 1 1 calc R
C9 C 0.2743(7) 0.5520(6) 0.1764(6) 0.0542(17) Uani 1 1 d .
H9A H 0.3619 0.5836 0.1645 0.065 Uiso 1 1 calc R
H9C H 0.2684 0.6000 0.2469 0.065 Uiso 1 1 calc R
H9B H 0.1950 0.5870 0.1113 0.065 Uiso 1 1 calc R
C10 C 0.4153(5) 0.3491(8) 0.4021(5) 0.0484(15) Uani 1 1 d .
H10C H 0.5144 0.3547 0.4084 0.058 Uiso 1 1 calc R
H10A H 0.4038 0.2795 0.4617 0.058 Uiso 1 1 calc R
H10B H 0.3814 0.4542 0.4118 0.058 Uiso 1 1 calc R
H1 H 0.0000 0.372(5) 0.2500 0.073 Uiso 1 2 d SD
H3 H -0.062(3) 0.235(7) 0.156(3) 0.073 Uiso 1 1 d D
H2 H 0.0000 0.106(5) 0.2500 0.073 Uiso 1 2 d SD

loop_
_atom_site_aniso_label
_atom_site_aniso_U_11
_atom_site_aniso_U_22
_atom_site_aniso_U_33
_atom_site_aniso_U_23
_atom_site_aniso_U_13
_atom_site_aniso_U_12
Os 0.01591(11) 0.02318(12) 0.02128(11) -0.00180(6) 0.01000(7) -0.00136(5)
C1 0.0158(19) 0.038(2) 0.025(2) -0.0037(18) 0.0100(16) 0.0007(17)
C2 0.023(2) 0.027(2) 0.024(2) -0.0015(17) 0.0145(17) -0.0012(17)
C3 0.019(2) 0.034(2) 0.030(2) 0.0024(18) 0.0158(18) -0.0013(17)
C4 0.029(2) 0.030(2) 0.045(3) -0.006(2) 0.025(2) -0.0061(19)
C5 0.0148(19) 0.039(2) 0.038(2) -0.012(2) 0.0174(19) -0.0081(18)
C6 0.034(3) 0.055(3) 0.035(3) 0.010(2) 0.018(2) 0.013(2)
C7 0.032(3) 0.036(3) 0.039(3) -0.012(2) 0.018(2) -0.006(2)
C8 0.036(3) 0.060(4) 0.034(3) 0.018(3) 0.017(2) 0.006(3)
C9 0.058(4) 0.032(3) 0.092(5) -0.003(3) 0.052(4) -0.006(3)
C10 0.034(3) 0.073(4) 0.046(3) -0.025(3) 0.025(2) -0.019(3)

loop_
_atom_type_symbol
_atom_type_description
_atom_type_scat_dispersion_real
_atom_type_scat_dispersion_imag
_atom_type_scat_source
C C 0.0033 0.0016 'International Tables Vol C Tables 4.2.6.8 and 6.1.1.4'
H H 0.0000 0.0000 'International Tables Vol C Tables 4.2.6.8 and 6.1.1.4'
Os Os -1.2165 7.6030 'International Tables Vol C Tables 4.2.6.8 and 6.1.1.4'

loop_
_geom_angle_atom_site_label_1
_geom_angle_atom_site_label_2
_geom_angle_atom_site_label_3
_geom_angle
_geom_angle_site_symmetry_1
_geom_angle_site_symmetry_3
C1 Os C2 38.61(16) . .
C1 Os C5 38.00(17) . .
C2 Os C5 63.83(17) . .
C1 Os C4 63.62(19) . .
C2 Os C4 63.36(18) . .
C5 Os C4 38.02(19) . .
C1 Os C3 64.03(17) . .
C2 Os C3 37.94(16) . .
C5 Os C3 63.69(18) . .
C4 Os C3 37.80(17) . .
C1 Os Os 144.97(12) . 2
C2 Os Os 145.76(12) . 2
C5 Os Os 146.09(12) . 2
C4 Os Os 147.55(13) . 2
C3 Os Os 147.07(13) . 2
C1 Os H1 154.2(6) . .
C2 Os H1 158.8(6) . .
C5 Os H1 118.5(8) . .
C4 Os H1 104.6(11) . .
C3 Os H1 121.9(8) . .
Os Os H1 43.0(10) 2 .
C1 Os H3 147.6(17) . .
C2 Os H3 113.7(13) . .
C5 Os H3 165.5(16) . .
C4 Os H3 127.5(15) . .
C3 Os H3 105.1(10) . .
Os Os H3 42.7(10) 2 .
H1 Os H3 58.1(18) . .
C1 Os H2 107.7(10) . .
C2 Os H2 106.5(10) . .
C5 Os H2 137.7(7) . .
C4 Os H2 169.7(10) . .
C3 Os H2 134.7(7) . .
Os Os H2 42.6(10) 2 .
H1 Os H2 85.6(15) . .
H3 Os H2 56.6(18) . .
C5 C1 C2 107.5(4) . .
C5 C1 C6 127.2(4) . .
C2 C1 C6 125.1(4) . .
C5 C1 Os 71.1(2) . .
C2 C1 Os 70.8(2) . .
C6 C1 Os 127.3(3) . .
C3 C2 C1 108.2(4) . .
C3 C2 C7 126.7(4) . .
C1 C2 C7 125.0(4) . .
C3 C2 Os 71.7(2) . .
C1 C2 Os 70.6(2) . .
C7 C2 Os 126.4(3) . .
C4 C3 C2 107.5(4) . .
C4 C3 C8 126.2(5) . .
C2 C3 C8 126.2(5) . .
C4 C3 Os 70.6(2) . .
C2 C3 Os 70.4(2) . .
C8 C3 Os 127.6(3) . .
C3 C4 C5 108.8(4) . .
C3 C4 C9 125.3(5) . .
C5 C4 C9 125.7(5) . .
C3 C4 Os 71.6(3) . .
C5 C4 Os 70.9(2) . .
C9 C4 Os 126.3(3) . .
C1 C5 C4 108.0(4) . .
C1 C5 C10 125.1(5) . .
C4 C5 C10 126.8(5) . .
C1 C5 Os 70.9(2) . .
C4 C5 Os 71.1(3) . .
C10 C5 Os 126.3(3) . .
C1 C6 H6A 109.5 . .
C1 C6 H6B 109.5 . .
H6A C6 H6B 109.5 . .
C1 C6 H6C 109.5 . .
H6A C6 H6C 109.5 . .
H6B C6 H6C 109.5 . .
C2 C7 H7A 109.5 . .
C2 C7 H7B 109.5 . .
H7A C7 H7B 109.5 . .
C2 C7 H7C 109.5 . .
H7A C7 H7C 109.5 . .
H7B C7 H7C 109.5 . .
C3 C8 H8A 109.5 . .
C3 C8 H8B 109.5 . .
H8A C8 H8B 109.5 . .
C3 C8 H8C 109.5 . .
H8A C8 H8C 109.5 . .
H8B C8 H8C 109.5 . .
C4 C9 H9A 109.5 . .
C4 C9 H9C 109.5 . .
H9A C9 H9C 109.5 . .
C4 C9 H9B 109.5 . .
H9A C9 H9B 109.5 . .
H9C C9 H9B 109.5 . .
C5 C10 H10C 109.5 . .
C5 C10 H10A 109.5 . .
H10C C10 H10A 109.5 . .
C5 C10 H10B 109.5 . .
H10C C10 H10B 109.5 . .
H10A C10 H10B 109.5 . .

loop_
_geom_bond_atom_site_label_1
_geom_bond_atom_site_label_2
_geom_bond_distance
_geom_bond_site_symmetry_2
Os C1 2.180(4) .
Os C2 2.183(4) .
Os C5 2.184(4) .
Os C4 2.187(4) .
Os C3 2.201(4) .
Os Os 2.4568(6) 2
Os H1 1.68(3) .
Os H3 1.67(3) .
Os H2 1.67(3) .
C1 C5 1.421(6) .
C1 C2 1.442(6) .
C1 C6 1.490(7) .
C2 C3 1.425(6) .
C2 C7 1.498(6) .
C3 C4 1.421(7) .
C3 C8 1.499(7) .
C4 C5 1.423(7) .
C4 C9 1.512(7) .
C5 C10 1.489(7) .
C6 H6A 0.9800 .
C6 H6B 0.9800 .
C6 H6C 0.9800 .
C7 H7A 0.9800 .
C7 H7B 0.9800 .
C7 H7C 0.9800 .
C8 H8A 0.9800 .
C8 H8B 0.9800 .
C8 H8C 0.9800 .
C9 H9A 0.9800 .
C9 H9C 0.9800 .
C9 H9B 0.9800 .
C10 H10C 0.9800 .
C10 H10A 0.9800 .
C10 H10B 0.9800 .
